data_7151594
loop_
_publ_author_name
'Taddei, David'
'Kilian, Petr'
'Slawin, Alexandra M. Z.'
'Derek Woollins, J.'

_publ_section_title
;
 Synthesis and full characterisation of 6-chloro-2-iodopurine, a
 template for the functionalisation of purines.
;
_journal_issue 5
_journal_name_full 'Organic &amp; biomolecular chemistry'
_journal_page_first 665
_journal_page_last 670
_journal_paper_doi 10.1039/b312629c
_journal_volume 2
_journal_year 2004
_chemical_formula_moiety 'C10 H10 Cl I N4 O'
_chemical_formula_sum 'C10 H10 Cl I N4 O'
_chemical_formula_weight 364.57
_chemical_name_systematic
;
?
;
_space_group_IT_number 14
_symmetry_cell_setting monoclinic
_symmetry_space_group_name_Hall '-P 2ybc'
_symmetry_space_group_name_H-M 'P 1 21/c 1'
_atom_sites_solution_hydrogens geom
_atom_sites_solution_primary direct
_atom_sites_solution_secondary difmap
_audit_creation_method SHELXL-97
_cell_angle_alpha 90.00
_cell_angle_beta 95.098(4)
_cell_angle_gamma 90.00
_cell_formula_units_Z 4
_cell_length_a 4.8021(10)
_cell_length_b 11.860(2)
_cell_length_c 21.790(4)
_cell_measurement_reflns_used 74
_cell_measurement_temperature 125(2)
_cell_measurement_theta_max 168
_cell_measurement_theta_min 12
_cell_volume 1236.1(4)
_computing_cell_refinement 'Bruker SMART'
_computing_data_collection 'Bruker SMART'
_computing_data_reduction 'Bruker SHELXTL'
_computing_molecular_graphics 'Bruker SHELXTL'
_computing_publication_material 'Bruker SHELXTL'
_computing_structure_refinement 'SHELXL-97 (Sheldrick, 1997)'
_computing_structure_solution 'SHELXS-97 (Sheldrick, 1990)'
_diffrn_ambient_temperature 125(2)
_diffrn_detector_area_resol_mean 0.83
_diffrn_measured_fraction_theta_full 0.967
_diffrn_measured_fraction_theta_max 0.967
_diffrn_measurement_device_type 'CCD area detector'
_diffrn_measurement_method 'phi and omega scans'
_diffrn_radiation_monochromator graphite
_diffrn_radiation_source 'fine-focus sealed tube'
_diffrn_radiation_type MoK\a
_diffrn_radiation_wavelength 0.71073
_diffrn_reflns_av_R_equivalents 0.0444
_diffrn_reflns_av_sigmaI/netI 0.0333
_diffrn_reflns_limit_h_max 5
_diffrn_reflns_limit_h_min -5
_diffrn_reflns_limit_k_max 13
_diffrn_reflns_limit_k_min -12
_diffrn_reflns_limit_l_max 21
_diffrn_reflns_limit_l_min -24
_diffrn_reflns_number 5159
_diffrn_reflns_theta_full 23.27
_diffrn_reflns_theta_max 23.27
_diffrn_reflns_theta_min 1.88
_exptl_absorpt_coefficient_mu 2.796
_exptl_absorpt_correction_T_max 1.00000
_exptl_absorpt_correction_T_min 0.694487
_exptl_absorpt_correction_type multi-scan
_exptl_crystal_colour colourless
_exptl_crystal_density_diffrn 1.959
_exptl_crystal_density_method 'not measured'
_exptl_crystal_description prism
_exptl_crystal_F_000 704
_exptl_crystal_size_max .1
_exptl_crystal_size_mid .1
_exptl_crystal_size_min .18
_refine_diff_density_max 0.767
_refine_diff_density_min -0.392
_refine_diff_density_rms 0.096
_refine_ls_extinction_coef 0.0010(4)
_refine_ls_extinction_expression Fc^*^=kFc[1+0.001xFc^2^\l^3^/sin(2\q)]^-1/4^
_refine_ls_extinction_method SHELXL
_refine_ls_goodness_of_fit_ref 1.025
_refine_ls_hydrogen_treatment riding
_refine_ls_matrix_type full
_refine_ls_number_parameters 155
_refine_ls_number_reflns 1726
_refine_ls_number_restraints 0
_refine_ls_restrained_S_all 1.025
_refine_ls_R_factor_all 0.0329
_refine_ls_R_factor_gt 0.0279
_refine_ls_shift/su_max 0.001
_refine_ls_shift/su_mean 0.000
_refine_ls_structure_factor_coef Fsqd
_refine_ls_weighting_details 'calc w=1/[\s^2^(Fo^2^)+(0.0339P)^2^+1.7376P] where P=(Fo^2^+2Fc^2^)/3'
_refine_ls_weighting_scheme calc
_refine_ls_wR_factor_gt 0.0624
_refine_ls_wR_factor_ref 0.0645
_reflns_number_gt 1536
_reflns_number_total 1726
_reflns_threshold_expression >2sigma(I)
_cod_data_source_file b312629c.txt
_cod_data_source_block 10
_cod_depositor_comments
;
The following automatic conversions were performed:
'_symmetry_cell_setting' value 'Monoclinic' changed to 'monoclinic'
according to '/home/saulius/struct/CIF-dictionaries/cif_core.dic'
dictionary named 'cif_core.dic' version 2.4.1 from
2010-06-29.

'_exptl_absorpt_correction_type' value 'MULTISCAN' changed to
'multi-scan' according to
'/home/saulius/struct/CIF-dictionaries/cif_core.dic' dictionary named
'cif_core.dic' version 2.4.1 from 2010-06-29.

Automatic conversion script
Id: cif_fix_enum 1527 2010-12-29 10:47:43Z saulius 
;
_cod_original_sg_symbol_H-M P2(1)/c
_cod_database_code 7151594

loop_
_symmetry_equiv_pos_as_xyz
'x, y, z'
'-x, y+1/2, -z+1/2'
'-x, -y, -z'
'x, -y-1/2, z-1/2'

loop_
_atom_site_label
_atom_site_type_symbol
_atom_site_fract_x
_atom_site_fract_y
_atom_site_fract_z
_atom_site_U_iso_or_equiv
_atom_site_adp_type
_atom_site_occupancy
_atom_site_symmetry_multiplicity
_atom_site_calc_flag
_atom_site_refinement_flags
_atom_site_disorder_assembly
_atom_site_disorder_group
N1 N 0.7438(7) 0.2419(3) 0.40047(16) 0.0194(8) Uani 1 1 d . . .
C2 C 0.6795(8) 0.2744(4) 0.34275(19) 0.0193(9) Uani 1 1 d . . .
I2 I 0.37872(5) 0.17419(2) 0.291844(13) 0.02546(15) Uani 1 1 d . . .
N3 N 0.7836(7) 0.3584(3) 0.31100(17) 0.0219(8) Uani 1 1 d . . .
C4 C 0.9819(8) 0.4196(3) 0.3408(2) 0.0202(9) Uani 1 1 d . . .
Cl4 Cl 1.1405(2) 0.52270(9) 0.29977(5) 0.0263(3) Uani 1 1 d . . .
C5 C 1.0732(8) 0.4000(3) 0.4016(2) 0.0197(9) Uani 1 1 d . . .
C6 C 0.9434(8) 0.3086(3) 0.4283(2) 0.0202(10) Uani 1 1 d . . .
N7 N 1.0647(7) 0.3009(3) 0.48751(16) 0.0213(8) Uani 1 1 d . . .
C8 C 1.2596(9) 0.3861(4) 0.4931(2) 0.0238(10) Uani 1 1 d . . .
H8A H 1.3757 0.3993 0.5300 0.029 Uiso 1 1 calc R . .
N9 N 1.2724(7) 0.4471(3) 0.44391(17) 0.0226(8) Uani 1 1 d . . .
C10 C 1.0067(9) 0.2157(4) 0.5326(2) 0.0236(10) Uani 1 1 d . . .
H10A H 0.8327 0.1743 0.5174 0.028 Uiso 1 1 calc R . .
O11 O 1.2375(6) 0.1388(2) 0.53540(14) 0.0261(7) Uani 1 1 d . . .
C12 C 1.1851(11) 0.0441(4) 0.5751(2) 0.0338(12) Uani 1 1 d . . .
H12A H 1.3462 -0.0083 0.5767 0.041 Uiso 1 1 calc R . .
H12B H 1.0177 0.0027 0.5575 0.041 Uiso 1 1 calc R . .
C13 C 1.1405(10) 0.0810(4) 0.6392(2) 0.0320(11) Uani 1 1 d . . .
H13A H 1.3170 0.1125 0.6591 0.038 Uiso 1 1 calc R . .
H13B H 1.0890 0.0150 0.6635 0.038 Uiso 1 1 calc R . .
C14 C 0.9147(10) 0.1682(4) 0.6391(2) 0.0362(12) Uani 1 1 d . . .
H14A H 0.9076 0.1984 0.6813 0.043 Uiso 1 1 calc R . .
H14B H 0.7318 0.1330 0.6263 0.043 Uiso 1 1 calc R . .
C15 C 0.9681(9) 0.2645(4) 0.5952(2) 0.0275(10) Uani 1 1 d . . .
H15A H 0.8078 0.3173 0.5922 0.033 Uiso 1 1 calc R . .
H15B H 1.1378 0.3067 0.6108 0.033 Uiso 1 1 calc R . .

loop_
_atom_site_aniso_label
_atom_site_aniso_U_11
_atom_site_aniso_U_22
_atom_site_aniso_U_33
_atom_site_aniso_U_23
_atom_site_aniso_U_13
_atom_site_aniso_U_12
N1 0.0204(18) 0.0164(19) 0.021(2) -0.0015(15) -0.0007(15) 0.0010(15)
C2 0.015(2) 0.023(2) 0.019(2) -0.0059(19) -0.0008(18) 0.0022(18)
I2 0.01943(19) 0.0276(2) 0.0283(2) -0.00913(13) -0.00345(12) 0.00127(11)
N3 0.0180(17) 0.0200(19) 0.027(2) -0.0021(16) 0.0001(16) 0.0026(15)
C4 0.023(2) 0.018(2) 0.020(2) 0.0032(18) 0.0030(19) 0.0058(18)
Cl4 0.0317(6) 0.0246(6) 0.0228(6) 0.0058(4) 0.0031(5) -0.0012(5)
C5 0.017(2) 0.015(2) 0.026(2) -0.0025(18) -0.0010(18) 0.0011(17)
C6 0.021(2) 0.018(2) 0.022(2) -0.0033(19) 0.0029(19) 0.0044(18)
N7 0.0261(19) 0.018(2) 0.019(2) 0.0008(15) -0.0011(16) -0.0026(15)
C8 0.027(2) 0.019(2) 0.024(2) -0.0024(19) -0.0046(19) -0.0048(19)
N9 0.0218(19) 0.022(2) 0.023(2) 0.0042(16) -0.0033(16) -0.0026(15)
C10 0.021(2) 0.026(2) 0.023(2) 0.000(2) -0.0017(19) -0.0001(19)
O11 0.0317(17) 0.0205(16) 0.0265(17) 0.0027(13) 0.0059(14) 0.0020(13)
C12 0.043(3) 0.021(3) 0.036(3) 0.007(2) 0.000(2) 0.000(2)
C13 0.035(3) 0.041(3) 0.020(2) 0.012(2) -0.003(2) -0.007(2)
C14 0.030(3) 0.056(3) 0.023(3) -0.002(2) 0.006(2) -0.010(2)
C15 0.024(2) 0.035(3) 0.024(2) -0.002(2) 0.0040(19) 0.004(2)

loop_
_atom_type_symbol
_atom_type_description
_atom_type_scat_dispersion_real
_atom_type_scat_dispersion_imag
_atom_type_scat_source
C C 0.0033 0.0016 'International Tables Vol C Tables 4.2.6.8 and 6.1.1.4'
H H 0.0000 0.0000 'International Tables Vol C Tables 4.2.6.8 and 6.1.1.4'
N N 0.0061 0.0033 'International Tables Vol C Tables 4.2.6.8 and 6.1.1.4'
O O 0.0106 0.0060 'International Tables Vol C Tables 4.2.6.8 and 6.1.1.4'
Cl Cl 0.1484 0.1585 'International Tables Vol C Tables 4.2.6.8 and 6.1.1.4'
I I -0.4742 1.8119 'International Tables Vol C Tables 4.2.6.8 and 6.1.1.4'

loop_
_geom_angle_atom_site_label_1
_geom_angle_atom_site_label_2
_geom_angle_atom_site_label_3
_geom_angle
_geom_angle_site_symmetry_1
_geom_angle_site_symmetry_3
_geom_angle_publ_flag
C2 N1 C6 110.7(4) . . ?
N1 C2 N3 130.0(4) . . ?
N1 C2 I2 115.2(3) . . ?
N3 C2 I2 114.7(3) . . ?
C4 N3 C2 116.2(4) . . ?
N3 C4 C5 122.3(4) . . ?
N3 C4 Cl4 117.7(3) . . ?
C5 C4 Cl4 119.9(3) . . ?
C4 C5 N9 135.5(4) . . ?
C4 C5 C6 114.5(4) . . ?
N9 C5 C6 110.0(4) . . ?
N1 C6 N7 127.7(4) . . ?
N1 C6 C5 126.3(4) . . ?
N7 C6 C5 105.9(3) . . ?
C6 N7 C8 105.3(4) . . ?
C6 N7 C10 126.3(4) . . ?
C8 N7 C10 128.4(4) . . ?
N9 C8 N7 114.7(4) . . ?
C8 N9 C5 104.1(3) . . ?
O11 C10 N7 106.1(3) . . ?
O11 C10 C15 111.3(4) . . ?
N7 C10 C15 113.0(4) . . ?
C10 O11 C12 110.1(3) . . ?
O11 C12 C13 112.1(4) . . ?
C12 C13 C14 111.4(4) . . ?
C13 C14 C15 110.8(4) . . ?
C10 C15 C14 108.7(4) . . ?

loop_
_geom_bond_atom_site_label_1
_geom_bond_atom_site_label_2
_geom_bond_distance
_geom_bond_site_symmetry_2
_geom_bond_publ_flag
N1 C2 1.325(5) . ?
N1 C6 1.345(5) . ?
C2 N3 1.336(6) . ?
C2 I2 2.108(4) . ?
N3 C4 1.321(6) . ?
C4 C5 1.378(6) . ?
C4 Cl4 1.730(4) . ?
C5 N9 1.385(5) . ?
C5 C6 1.403(6) . ?
C6 N7 1.370(6) . ?
N7 C8 1.375(5) . ?
N7 C10 1.454(6) . ?
C8 N9 1.299(6) . ?
C10 O11 1.432(5) . ?
C10 C15 1.507(6) . ?
O11 C12 1.453(5) . ?
C12 C13 1.496(7) . ?
C13 C14 1.498(7) . ?
C14 C15 1.526(6) . ?

loop_
_geom_torsion_atom_site_label_1
_geom_torsion_atom_site_label_2
_geom_torsion_atom_site_label_3
_geom_torsion_atom_site_label_4
_geom_torsion
_geom_torsion_site_symmetry_1
_geom_torsion_site_symmetry_2
_geom_torsion_site_symmetry_3
_geom_torsion_site_symmetry_4
_geom_torsion_publ_flag
C6 N1 C2 N3 0.8(6) . . . . ?
C6 N1 C2 I2 178.0(3) . . . . ?
N1 C2 N3 C4 0.1(6) . . . . ?
I2 C2 N3 C4 -177.0(3) . . . . ?
C2 N3 C4 C5 -1.4(6) . . . . ?
C2 N3 C4 Cl4 175.3(3) . . . . ?
N3 C4 C5 N9 179.2(4) . . . . ?
Cl4 C4 C5 N9 2.5(7) . . . . ?
N3 C4 C5 C6 1.5(6) . . . . ?
Cl4 C4 C5 C6 -175.2(3) . . . . ?
C2 N1 C6 N7 -179.4(4) . . . . ?
C2 N1 C6 C5 -0.6(6) . . . . ?
C4 C5 C6 N1 -0.4(6) . . . . ?
N9 C5 C6 N1 -178.7(4) . . . . ?
C4 C5 C6 N7 178.6(4) . . . . ?
N9 C5 C6 N7 0.3(5) . . . . ?
N1 C6 N7 C8 178.5(4) . . . . ?
C5 C6 N7 C8 -0.5(4) . . . . ?
N1 C6 N7 C10 1.8(7) . . . . ?
C5 C6 N7 C10 -177.2(4) . . . . ?
C6 N7 C8 N9 0.5(5) . . . . ?
C10 N7 C8 N9 177.2(4) . . . . ?
N7 C8 N9 C5 -0.3(5) . . . . ?
C4 C5 N9 C8 -177.8(5) . . . . ?
C6 C5 N9 C8 0.0(5) . . . . ?
C6 N7 C10 O11 103.5(4) . . . . ?
C8 N7 C10 O11 -72.5(5) . . . . ?
C6 N7 C10 C15 -134.3(4) . . . . ?
C8 N7 C10 C15 49.7(6) . . . . ?
N7 C10 O11 C12 -174.5(3) . . . . ?
C15 C10 O11 C12 62.2(5) . . . . ?
C10 O11 C12 C13 -58.9(5) . . . . ?
O11 C12 C13 C14 54.0(5) . . . . ?
C12 C13 C14 C15 -51.6(5) . . . . ?
O11 C10 C15 C14 -59.6(5) . . . . ?
N7 C10 C15 C14 -178.8(3) . . . . ?
C13 C14 C15 C10 53.6(5) . . . . ?

loop_
_cod_related_entry_id
_cod_related_entry_database
_cod_related_entry_code
1 ChemSpider 9385802
